data_7105492
loop_
_publ_author_name
'Murai, Masahito'
'Yoshida, Shotaro'
'Miki, Koji'
'Ohe, Kouichi'

_publ_section_title
;
 Atom-efficient synthesis of \a-alkylidene-N-furylimines via catalytic
 vinylcarbene-transfer reactions to carbonyl-ene-nitrile compounds
;
_journal_issue 19
_journal_name_full 'Chemical Communications'
_journal_page_first 3366
_journal_page_last 3368
_journal_paper_doi 10.1039/b924752a
_journal_volume 46
_journal_year 2010
_chemical_formula_moiety 'C27 H16 F5 N O3 '
_chemical_formula_sum 'C27 H16 F5 N O3'
_chemical_formula_weight 497.42
_space_group_IT_number 14
_symmetry_cell_setting monoclinic
_symmetry_Int_Tables_number 14
_symmetry_space_group_name_Hall '-P 2ybc'
_symmetry_space_group_name_H-M 'P 1 21/c 1'
_cell_angle_alpha 90.0000
_cell_angle_beta 106.905(2)
_cell_angle_gamma 90.0000
_cell_formula_units_Z 4
_cell_length_a 14.794(6)
_cell_length_b 7.433(3)
_cell_length_c 20.806(8)
_cell_measurement_reflns_used 4741
_cell_measurement_temperature 123.1
_cell_measurement_theta_max 27.5
_cell_measurement_theta_min 3.0
_cell_volume 2189.0(15)
_computing_cell_refinement CrystalClear
_computing_data_collection CrystalClear
_computing_data_reduction CrystalStructure
_computing_publication_material 'CrystalStructure 3.8'
_computing_structure_refinement CRYSTALS
_computing_structure_solution SIR92
_diffrn_ambient_temperature 123.1
_diffrn_detector_area_resol_mean 29.26
_diffrn_measured_fraction_theta_full 0.976
_diffrn_measured_fraction_theta_max 0.976
_diffrn_measurement_device_type 'Rigaku Saturn'
_diffrn_measurement_method \w
_diffrn_radiation_type 'Mo K\a'
_diffrn_radiation_wavelength 0.71070
_diffrn_reflns_av_R_equivalents 0.067
_diffrn_reflns_limit_h_max 14
_diffrn_reflns_limit_h_min -19
_diffrn_reflns_limit_k_max 9
_diffrn_reflns_limit_k_min -9
_diffrn_reflns_limit_l_max 26
_diffrn_reflns_limit_l_min -26
_diffrn_reflns_number 14604
_diffrn_reflns_theta_full 27.48
_diffrn_reflns_theta_max 27.48
_exptl_absorpt_coefficient_mu 0.127
_exptl_absorpt_correction_T_max 0.981
_exptl_absorpt_correction_T_min 0.821
_exptl_absorpt_correction_type none
_exptl_crystal_colour orange
_exptl_crystal_density_diffrn 1.509
_exptl_crystal_density_method 'not measured'
_exptl_crystal_description block
_exptl_crystal_F_000 1016.00
_exptl_crystal_size_max 0.60
_exptl_crystal_size_mid 0.20
_exptl_crystal_size_min 0.15
_refine_diff_density_max 0.92
_refine_diff_density_min -0.84
_refine_ls_extinction_method none
_refine_ls_goodness_of_fit_ref 1.000
_refine_ls_hydrogen_treatment refall
_refine_ls_number_parameters 341
_refine_ls_number_reflns 4912
_refine_ls_R_factor_gt 0.0534
_refine_ls_shift/su_max 0.0000
_refine_ls_structure_factor_coef F
_refine_ls_weighting_details 'w = 1/[0.0020Fo^2^ + 1.0000\s(Fo^2^)]'
_refine_ls_weighting_scheme calc
_refine_ls_wR_factor_ref 0.1412
_reflns_number_gt 1598
_reflns_number_total 4910
_reflns_threshold_expression F^2^>2.0\s(F^2^)
_cod_data_source_file b924752a.txt
_cod_data_source_block 1
_cod_original_formula_sum 'C27 H16 F5 N O3 '
_cod_database_code 7105492

loop_
_symmetry_equiv_pos_site_id
_symmetry_equiv_pos_as_xyz
1 +X,+Y,+Z
2 -X,1/2+Y,1/2-Z
3 -X,-Y,-Z
4 +X,1/2-Y,1/2+Z

loop_
_atom_site_label
_atom_site_type_symbol
_atom_site_fract_x
_atom_site_fract_y
_atom_site_fract_z
_atom_site_U_iso_or_equiv
_atom_site_adp_type
_atom_site_occupancy
_atom_site_symmetry_multiplicity
_atom_site_calc_flag
_atom_site_refinement_flags
_atom_site_disorder_assembly
_atom_site_disorder_group
F(1) F -0.2730(2) -0.0343(4) 0.70238(16) 0.0279(8) Uani 1.00 1 d . . .
F(2) F -0.4490(2) 0.0179(4) 0.62463(17) 0.0340(9) Uani 1.00 1 d . . .
F(3) F -0.4826(2) 0.1936(5) 0.50518(18) 0.0386(10) Uani 1.00 1 d . . .
F(4) F -0.3351(2) 0.3080(5) 0.46246(17) 0.0374(10) Uani 1.00 1 d . . .
F(5) F -0.1569(2) 0.2607(4) 0.54074(16) 0.0303(9) Uani 1.00 1 d . . .
O(1) O 0.2189(2) 0.0525(4) 0.81271(18) 0.0217(9) Uani 1.00 1 d . . .
O(2) O -0.1227(2) 0.1601(4) 0.77477(18) 0.0210(9) Uani 1.00 1 d . . .
O(3) O -0.0964(3) -0.1181(5) 0.8202(2) 0.0326(11) Uani 1.00 1 d . . .
N(1) N 0.0697(3) 0.1329(6) 0.8247(2) 0.0243(12) Uani 1.00 1 d . . .
C(1) C 0.3126(3) 0.0557(7) 0.8521(2) 0.0206(12) Uani 1.00 1 d . . .
C(2) C 0.3160(3) 0.1222(6) 0.9138(2) 0.0196(12) Uani 1.00 1 d . . .
C(3) C 0.2227(3) 0.1630(7) 0.9143(2) 0.0206(13) Uani 1.00 1 d . . .
C(4) C 0.1658(3) 0.1188(7) 0.8520(2) 0.0197(13) Uani 1.00 1 d . . .
C(5) C 0.0319(3) 0.0945(6) 0.7622(2) 0.0211(13) Uani 1.00 1 d . . .
C(6) C -0.0697(3) 0.1102(6) 0.7321(2) 0.0209(13) Uani 1.00 1 d . . .
C(7) C -0.1088(3) 0.0991(7) 0.6658(2) 0.0221(13) Uani 1.00 1 d . . .
C(8) C 0.3828(3) -0.0144(6) 0.8216(2) 0.0190(12) Uani 1.00 1 d . . .
C(9) C 0.3585(4) -0.0793(7) 0.7573(2) 0.0240(14) Uani 1.00 1 d . . .
C(10) C 0.4259(4) -0.1469(8) 0.7297(2) 0.0287(15) Uani 1.00 1 d . . .
C(11) C 0.5197(4) -0.1477(7) 0.7671(3) 0.0300(16) Uani 1.00 1 d . . .
C(12) C 0.5462(3) -0.0809(7) 0.8321(3) 0.0288(15) Uani 1.00 1 d . . .
C(13) C 0.4784(4) -0.0130(7) 0.8597(3) 0.0267(14) Uani 1.00 1 d . . .
C(14) C 0.1958(3) 0.2400(7) 0.9713(2) 0.0226(13) Uani 1.00 1 d . . .
C(15) C 0.2651(4) 0.3090(7) 1.0266(3) 0.0303(15) Uani 1.00 1 d . . .
C(16) C 0.2407(5) 0.3841(8) 1.0802(3) 0.0371(18) Uani 1.00 1 d . . .
C(17) C 0.1492(4) 0.3884(7) 1.0816(3) 0.0341(17) Uani 1.00 1 d . . .
C(18) C 0.0789(4) 0.3186(9) 1.0281(3) 0.0375(18) Uani 1.00 1 d . . .
C(19) C 0.1024(4) 0.2435(9) 0.9739(3) 0.0368(17) Uani 1.00 1 d . . .
C(20) C -0.2075(3) 0.1199(7) 0.6265(2) 0.0216(13) Uani 1.00 1 d . . .
C(21) C -0.2870(3) 0.0603(6) 0.6450(2) 0.0206(13) Uani 1.00 1 d . . .
C(22) C -0.3772(3) 0.0802(7) 0.6044(2) 0.0235(14) Uani 1.00 1 d . . .
C(23) C -0.3940(3) 0.1669(7) 0.5438(2) 0.0243(13) Uani 1.00 1 d . . .
C(24) C -0.3191(4) 0.2251(7) 0.5220(2) 0.0267(14) Uani 1.00 1 d . . .
C(25) C -0.2281(3) 0.2004(7) 0.5631(2) 0.0234(14) Uani 1.00 1 d . . .
C(26) C -0.1272(3) 0.0287(7) 0.8208(2) 0.0252(14) Uani 1.00 1 d . . .
C(27) C -0.1754(4) 0.1014(9) 0.8694(3) 0.0375(18) Uani 1.00 1 d . . .
H(1) H 0.3721 0.1395 0.9497 0.022 Uiso 1.00 1 c R . .
H(2) H 0.0704 0.0563 0.7355 0.027 Uiso 1.00 1 c R . .
H(3) H -0.0668 0.0756 0.6393 0.028 Uiso 1.00 1 c R . .
H(4) H 0.2941 -0.0804 0.7311 0.028 Uiso 1.00 1 c R . .
H(5) H 0.4078 -0.1921 0.6848 0.035 Uiso 1.00 1 c R . .
H(6) H 0.5663 -0.1932 0.7485 0.038 Uiso 1.00 1 c R . .
H(7) H 0.6108 -0.0827 0.8579 0.035 Uiso 1.00 1 c R . .
H(8) H 0.4976 0.0345 0.9033 0.032 Uiso 1.00 1 c R . .
H(9) H 0.3289 0.3046 1.0267 0.036 Uiso 1.00 1 c R . .
H(10) H 0.2899 0.4350 1.1162 0.046 Uiso 1.00 1 c R . .
H(11) H 0.1336 0.4377 1.1189 0.045 Uiso 1.00 1 c R . .
H(12) H 0.0160 0.3194 1.0281 0.047 Uiso 1.00 1 c R . .
H(13) H 0.0544 0.1949 0.9375 0.042 Uiso 1.00 1 c R . .
H(14) H -0.1312 0.1541 0.9057 0.046 Uiso 1.00 1 c R . .
H(15) H -0.2073 0.0049 0.8837 0.046 Uiso 1.00 1 c R . .
H(16) H -0.2213 0.1882 0.8465 0.046 Uiso 1.00 1 c R . .

loop_
_atom_site_aniso_label
_atom_site_aniso_U_11
_atom_site_aniso_U_22
_atom_site_aniso_U_33
_atom_site_aniso_U_12
_atom_site_aniso_U_13
_atom_site_aniso_U_23
F(1) 0.0188(16) 0.0379(19) 0.0252(17) -0.0049(14) 0.0033(13) 0.0027(15)
F(2) 0.0227(17) 0.042(2) 0.0345(19) -0.0075(15) 0.0044(15) -0.0035(17)
F(3) 0.0209(18) 0.046(2) 0.041(2) 0.0076(16) -0.0040(16) -0.0003(18)
F(4) 0.037(2) 0.046(2) 0.0264(18) 0.0074(17) 0.0045(15) 0.0104(16)
F(5) 0.0274(18) 0.0398(19) 0.0237(17) 0.0047(15) 0.0073(14) 0.0086(15)
O(1) 0.0169(18) 0.0254(19) 0.0213(19) -0.0031(16) 0.0034(15) 0.0021(16)
O(2) 0.0198(19) 0.0205(18) 0.0198(18) 0.0054(15) 0.0015(15) 0.0028(15)
O(3) 0.042(2) 0.026(2) 0.036(2) 0.0052(19) 0.020(2) 0.0029(19)
N(1) 0.025(2) 0.025(2) 0.019(2) 0.007(2) -0.0003(19) 0.0059(19)
C(1) 0.011(2) 0.025(2) 0.023(2) -0.005(2) 0.001(2) 0.005(2)
C(2) 0.023(2) 0.019(2) 0.013(2) -0.004(2) 0.001(2) -0.001(2)
C(3) 0.022(2) 0.021(2) 0.020(2) -0.000(2) 0.007(2) 0.000(2)
C(4) 0.021(2) 0.023(2) 0.018(2) 0.005(2) 0.010(2) 0.007(2)
C(5) 0.019(2) 0.017(2) 0.030(3) 0.001(2) 0.013(2) 0.001(2)
C(6) 0.022(2) 0.017(2) 0.025(2) 0.001(2) 0.010(2) 0.001(2)
C(7) 0.013(2) 0.029(2) 0.027(2) 0.002(2) 0.011(2) 0.003(2)
C(8) 0.025(2) 0.016(2) 0.020(2) -0.008(2) 0.014(2) 0.008(2)
C(9) 0.027(2) 0.030(2) 0.014(2) 0.005(2) 0.004(2) -0.002(2)
C(10) 0.033(3) 0.033(3) 0.021(2) 0.002(2) 0.010(2) -0.008(2)
C(11) 0.034(3) 0.024(2) 0.038(3) 0.010(2) 0.020(2) -0.003(2)
C(12) 0.016(2) 0.027(2) 0.043(3) 0.001(2) 0.009(2) 0.007(2)
C(13) 0.025(2) 0.027(2) 0.029(3) -0.001(2) 0.008(2) -0.007(2)
C(14) 0.021(2) 0.023(2) 0.023(2) -0.005(2) 0.005(2) 0.011(2)
C(15) 0.028(3) 0.029(3) 0.033(3) -0.002(2) 0.008(2) -0.005(2)
C(16) 0.054(4) 0.029(3) 0.031(3) -0.001(3) 0.017(3) -0.007(2)
C(17) 0.058(4) 0.027(3) 0.029(3) 0.013(3) 0.030(3) 0.003(2)
C(18) 0.035(3) 0.051(4) 0.032(3) 0.006(3) 0.018(2) 0.010(3)
C(19) 0.028(3) 0.050(4) 0.028(3) 0.006(3) -0.001(2) 0.006(3)
C(20) 0.023(2) 0.018(2) 0.021(2) 0.007(2) 0.001(2) -0.003(2)
C(21) 0.027(2) 0.009(2) 0.025(2) 0.004(2) 0.006(2) 0.002(2)
C(22) 0.018(2) 0.023(2) 0.032(3) -0.002(2) 0.010(2) -0.013(2)
C(23) 0.014(2) 0.020(2) 0.033(3) 0.004(2) -0.001(2) -0.007(2)
C(24) 0.028(3) 0.029(3) 0.020(2) -0.002(2) 0.002(2) -0.001(2)
C(25) 0.022(2) 0.025(2) 0.021(2) 0.002(2) 0.005(2) -0.001(2)
C(26) 0.019(2) 0.024(2) 0.031(3) -0.003(2) 0.005(2) -0.001(2)
C(27) 0.037(3) 0.047(4) 0.030(3) 0.002(3) 0.013(2) 0.003(3)

loop_
_atom_type_symbol
_atom_type_description
_atom_type_scat_dispersion_real
_atom_type_scat_dispersion_imag
_atom_type_scat_source
C C 0.003 0.002
;
International Tables for Crystallography
(1992, Vol. C, Tables 4.2.6.8 and 6.1.1.4)
;
H H 0.000 0.000
;
International Tables for Crystallography
(1992, Vol. C, Table 6.1.1.4)
;
F F 0.017 0.010
;
International Tables for Crystallography
(1992, Vol. C, Tables 4.2.6.8 and 6.1.1.4)
;
N N 0.006 0.003
;
International Tables for Crystallography
(1992, Vol. C, Tables 4.2.6.8 and 6.1.1.4)
;
O O 0.011 0.006
;
International Tables for Crystallography
(1992, Vol. C, Tables 4.2.6.8 and 6.1.1.4)
;

loop_
_geom_angle_atom_site_label_1
_geom_angle_atom_site_label_2
_geom_angle_atom_site_label_3
_geom_angle
_geom_angle_publ_flag
_geom_angle_site_symmetry_1
_geom_angle_site_symmetry_2
_geom_angle_site_symmetry_3
C(1) O(1) C(4) 106.6(3) yes . . .
C(6) O(2) C(26) 113.8(4) yes . . .
C(4) N(1) C(5) 119.6(5) yes . . .
O(1) C(1) C(2) 108.6(4) yes . . .
O(1) C(1) C(8) 116.7(4) yes . . .
C(2) C(1) C(8) 134.7(4) yes . . .
C(1) C(2) C(3) 108.4(4) yes . . .
C(2) C(3) C(4) 106.0(5) yes . . .
C(2) C(3) C(14) 125.5(4) yes . . .
C(4) C(3) C(14) 128.5(5) yes . . .
O(1) C(4) N(1) 118.8(4) yes . . .
O(1) C(4) C(3) 110.4(4) yes . . .
N(1) C(4) C(3) 130.8(5) yes . . .
N(1) C(5) C(6) 120.5(5) yes . . .
O(2) C(6) C(5) 116.6(4) yes . . .
O(2) C(6) C(7) 121.4(4) yes . . .
C(5) C(6) C(7) 121.5(5) yes . . .
C(6) C(7) C(20) 129.3(5) yes . . .
C(1) C(8) C(9) 122.2(4) yes . . .
C(1) C(8) C(13) 118.5(4) yes . . .
C(9) C(8) C(13) 119.3(5) yes . . .
C(8) C(9) C(10) 121.2(4) yes . . .
C(9) C(10) C(11) 119.6(5) yes . . .
C(10) C(11) C(12) 120.2(6) yes . . .
C(11) C(12) C(13) 120.1(5) yes . . .
C(8) C(13) C(12) 119.6(5) yes . . .
C(3) C(14) C(15) 120.0(5) yes . . .
C(3) C(14) C(19) 122.7(4) yes . . .
C(15) C(14) C(19) 117.3(5) yes . . .
C(14) C(15) C(16) 120.6(6) yes . . .
C(15) C(16) C(17) 121.3(5) yes . . .
C(16) C(17) C(18) 119.5(6) yes . . .
C(17) C(18) C(19) 119.7(6) yes . . .
C(14) C(19) C(18) 121.5(5) yes . . .
C(7) C(20) C(21) 126.3(4) yes . . .
C(7) C(20) C(25) 118.7(5) yes . . .
C(21) C(20) C(25) 114.9(4) yes . . .
F(1) C(21) C(20) 118.6(4) yes . . .
F(1) C(21) C(22) 118.4(5) yes . . .
C(20) C(21) C(22) 122.7(5) yes . . .
F(2) C(22) C(21) 119.5(5) yes . . .
F(2) C(22) C(23) 120.3(4) yes . . .
C(21) C(22) C(23) 120.2(5) yes . . .
F(3) C(23) C(22) 120.3(5) yes . . .
F(3) C(23) C(24) 119.7(5) yes . . .
C(22) C(23) C(24) 120.0(4) yes . . .
F(4) C(24) C(23) 120.3(4) yes . . .
F(4) C(24) C(25) 120.6(5) yes . . .
C(23) C(24) C(25) 119.1(5) yes . . .
F(5) C(25) C(20) 119.4(4) yes . . .
F(5) C(25) C(24) 117.5(4) yes . . .
C(20) C(25) C(24) 123.1(5) yes . . .
O(2) C(26) O(3) 123.1(5) yes . . .
O(2) C(26) C(27) 110.0(4) yes . . .
O(3) C(26) C(27) 126.9(5) yes . . .
C(1) C(2) H(1) 125.1 no . . .
C(3) C(2) H(1) 126.5 no . . .
N(1) C(5) H(2) 119.9 no . . .
C(6) C(5) H(2) 119.6 no . . .
C(6) C(7) H(3) 116.6 no . . .
C(20) C(7) H(3) 114.1 no . . .
C(8) C(9) H(4) 119.9 no . . .
C(10) C(9) H(4) 118.8 no . . .
C(9) C(10) H(5) 120.2 no . . .
C(11) C(10) H(5) 120.1 no . . .
C(10) C(11) H(6) 120.1 no . . .
C(12) C(11) H(6) 119.7 no . . .
C(11) C(12) H(7) 119.8 no . . .
C(13) C(12) H(7) 120.1 no . . .
C(8) C(13) H(8) 121.3 no . . .
C(12) C(13) H(8) 119.1 no . . .
C(14) C(15) H(9) 119.0 no . . .
C(16) C(15) H(9) 120.3 no . . .
C(15) C(16) H(10) 118.2 no . . .
C(17) C(16) H(10) 120.4 no . . .
C(16) C(17) H(11) 120.5 no . . .
C(18) C(17) H(11) 119.9 no . . .
C(17) C(18) H(12) 121.1 no . . .
C(19) C(18) H(12) 119.2 no . . .
C(14) C(19) H(13) 118.7 no . . .
C(18) C(19) H(13) 119.8 no . . .
C(26) C(27) H(14) 109.9 no . . .
C(26) C(27) H(15) 108.4 no . . .
C(26) C(27) H(16) 108.4 no . . .
H(14) C(27) H(15) 111.0 no . . .
H(14) C(27) H(16) 110.5 no . . .
H(15) C(27) H(16) 108.5 no . . .

loop_
_geom_bond_atom_site_label_1
_geom_bond_atom_site_label_2
_geom_bond_distance
_geom_bond_publ_flag
_geom_bond_site_symmetry_1
_geom_bond_site_symmetry_2
F(1) C(21) 1.349(6) yes . .
F(2) C(22) 1.335(7) yes . .
F(3) C(23) 1.338(5) yes . .
F(4) C(24) 1.342(6) yes . .
F(5) C(25) 1.345(7) yes . .
O(1) C(1) 1.391(5) yes . .
O(1) C(4) 1.379(7) yes . .
O(2) C(6) 1.395(7) yes . .
O(2) C(26) 1.383(7) yes . .
O(3) C(26) 1.184(7) yes . .
N(1) C(4) 1.373(6) yes . .
N(1) C(5) 1.290(6) yes . .
C(1) C(2) 1.361(7) yes . .
C(1) C(8) 1.462(8) yes . .
C(2) C(3) 1.417(8) yes . .
C(3) C(4) 1.363(6) yes . .
C(3) C(14) 1.473(8) yes . .
C(5) C(6) 1.456(7) yes . .
C(6) C(7) 1.334(7) yes . .
C(7) C(20) 1.460(6) yes . .
C(8) C(9) 1.367(7) yes . .
C(8) C(13) 1.406(7) yes . .
C(9) C(10) 1.383(9) yes . .
C(10) C(11) 1.379(7) yes . .
C(11) C(12) 1.385(8) yes . .
C(12) C(13) 1.386(9) yes . .
C(14) C(15) 1.396(7) yes . .
C(14) C(19) 1.399(9) yes . .
C(15) C(16) 1.386(10) yes . .
C(16) C(17) 1.362(10) yes . .
C(17) C(18) 1.385(8) yes . .
C(18) C(19) 1.389(10) yes . .
C(20) C(21) 1.411(8) yes . .
C(20) C(25) 1.400(7) yes . .
C(21) C(22) 1.364(6) yes . .
C(22) C(23) 1.373(8) yes . .
C(23) C(24) 1.382(9) yes . .
C(24) C(25) 1.382(7) yes . .
C(26) C(27) 1.497(9) yes . .
C(2) H(1) 0.950 no . .
C(5) H(2) 0.947 no . .
C(7) H(3) 0.957 no . .
C(9) H(4) 0.951 no . .
C(10) H(5) 0.955 no . .
C(11) H(6) 0.946 no . .
C(12) H(7) 0.951 no . .
C(13) H(8) 0.937 no . .
C(15) H(9) 0.943 no . .
C(16) H(10) 0.958 no . .
C(17) H(11) 0.947 no . .
C(18) H(12) 0.930 no . .
C(19) H(13) 0.947 no . .
C(27) H(14) 0.930 no . .
C(27) H(15) 0.953 no . .
C(27) H(16) 0.958 no . .

loop_
_geom_contact_atom_site_label_1
_geom_contact_atom_site_label_2
_geom_contact_distance
_geom_contact_publ_flag
_geom_contact_site_symmetry_1
_geom_contact_site_symmetry_2
F(1) O(1) 3.212(4) ? . 2_546
F(1) C(1) 3.245(6) ? . 2_546
F(1) C(2) 3.446(5) ? . 2_546
F(1) C(3) 3.544(6) ? . 2_546
F(1) C(4) 3.389(6) ? . 2_546
F(2) F(3) 3.033(4) ? . 3_456
F(2) C(10) 3.471(7) ? . 1_455
F(2) C(11) 3.364(7) ? . 1_455
F(2) C(12) 3.538(7) ? . 2_556
F(2) C(13) 3.541(6) ? . 2_556
F(3) F(2) 3.033(4) ? . 3_456
F(3) F(3) 2.920(5) ? . 3_456
F(3) C(2) 3.327(5) ? . 4_454
F(3) C(13) 3.545(7) ? . 2_556
F(3) C(22) 3.300(6) ? . 3_456
F(3) C(23) 3.235(6) ? . 3_456
F(4) C(2) 3.427(6) ? . 2_556
F(4) C(12) 3.434(6) ? . 4_454
F(4) C(13) 3.329(6) ? . 4_454
F(4) C(27) 3.527(8) ? . 4_554
F(5) C(3) 3.360(6) ? . 2_556
F(5) C(4) 3.500(6) ? . 2_556
O(1) F(1) 3.212(4) ? . 2_556
O(1) O(2) 3.513(4) ? . 2_546
O(1) C(20) 3.478(6) ? . 2_546
O(2) O(1) 3.513(4) ? . 2_556
O(3) C(5) 3.059(7) ? . 2_546
O(3) C(6) 3.585(7) ? . 2_546
O(3) C(17) 3.124(8) ? . 3_557
O(3) C(18) 3.432(7) ? . 3_557
N(1) C(7) 3.509(7) ? . 2_556
C(1) F(1) 3.245(6) ? . 2_556
C(1) C(24) 3.572(8) ? . 2_546
C(1) C(25) 3.597(8) ? . 2_546
C(2) F(1) 3.446(5) ? . 2_556
C(2) F(3) 3.327(5) ? . 4_655
C(2) F(4) 3.427(6) ? . 2_546
C(2) C(21) 3.461(6) ? . 2_556
C(2) C(22) 3.571(7) ? . 2_556
C(2) C(24) 3.235(7) ? . 2_546
C(2) C(25) 3.481(7) ? . 2_546
C(3) F(1) 3.544(6) ? . 2_556
C(3) F(5) 3.360(6) ? . 2_546
C(3) C(20) 3.492(7) ? . 2_556
C(3) C(21) 3.439(7) ? . 2_556
C(3) C(25) 3.468(7) ? . 2_546
C(4) F(1) 3.389(6) ? . 2_556
C(4) F(5) 3.500(6) ? . 2_546
C(4) C(25) 3.563(7) ? . 2_546
C(5) O(3) 3.059(7) ? . 2_556
C(6) O(3) 3.585(7) ? . 2_556
C(7) N(1) 3.509(7) ? . 2_546
C(8) C(22) 3.396(7) ? . 2_546
C(10) F(2) 3.471(7) ? . 1_655
C(10) C(12) 3.541(8) ? . 2_646
C(11) F(2) 3.364(7) ? . 1_655
C(12) F(2) 3.538(7) ? . 2_546
C(12) F(4) 3.434(6) ? . 4_655
C(12) C(10) 3.541(8) ? . 2_656
C(13) F(2) 3.541(6) ? . 2_546
C(13) F(3) 3.545(7) ? . 2_546
C(13) F(4) 3.329(6) ? . 4_655
C(13) C(22) 3.549(8) ? . 2_546
C(13) C(23) 3.566(8) ? . 2_546
C(14) C(20) 3.515(7) ? . 2_556
C(14) C(25) 3.557(7) ? . 2_556
C(15) C(24) 3.420(8) ? . 2_556
C(15) C(25) 3.413(8) ? . 2_556
C(17) O(3) 3.124(8) ? . 3_557
C(18) O(3) 3.432(7) ? . 3_557
C(18) C(18) 3.535(9) ? . 3_567
C(20) O(1) 3.478(6) ? . 2_556
C(20) C(3) 3.492(7) ? . 2_546
C(20) C(14) 3.515(7) ? . 2_546
C(21) C(2) 3.461(6) ? . 2_546
C(21) C(3) 3.439(7) ? . 2_546
C(22) F(3) 3.300(6) ? . 3_456
C(22) C(2) 3.571(7) ? . 2_546
C(22) C(8) 3.396(7) ? . 2_556
C(22) C(13) 3.549(8) ? . 2_556
C(23) F(3) 3.235(6) ? . 3_456
C(23) C(13) 3.566(8) ? . 2_556
C(24) C(1) 3.572(8) ? . 2_556
C(24) C(2) 3.235(7) ? . 2_556
C(24) C(15) 3.420(8) ? . 2_546
C(25) C(1) 3.597(8) ? . 2_556
C(25) C(2) 3.481(7) ? . 2_556
C(25) C(3) 3.468(7) ? . 2_556
C(25) C(4) 3.563(7) ? . 2_556
C(25) C(14) 3.557(7) ? . 2_546
C(25) C(15) 3.413(8) ? . 2_546
C(27) F(4) 3.527(8) ? . 4_555
F(1) H(6) 3.050 ? . 1_455
F(2) H(1) 3.553 ? . 2_546
F(2) H(5) 3.167 ? . 1_455
F(2) H(6) 2.969 ? . 1_455
F(2) H(9) 3.577 ? . 4_454
F(3) H(1) 2.459 ? . 4_454
F(3) H(8) 3.217 ? . 2_556
F(3) H(8) 2.882 ? . 4_454
F(3) H(9) 2.951 ? . 4_454
F(4) H(1) 3.208 ? . 2_556
F(4) H(5) 3.060 ? . 3_556
F(4) H(7) 2.921 ? . 4_454
F(4) H(8) 2.691 ? . 4_454
F(4) H(10) 3.384 ? . 2_546
F(4) H(14) 3.555 ? . 4_554
F(4) H(15) 3.160 ? . 4_554
F(4) H(16) 3.318 ? . 4_554
F(5) H(12) 2.713 ? . 4_554
F(5) H(13) 3.538 ? . 2_556
F(5) H(14) 3.009 ? . 4_554
F(5) H(15) 3.584 ? . 4_554
O(2) H(2) 3.068 ? . 2_556
O(2) H(4) 3.160 ? . 2_556
O(3) H(2) 2.757 ? . 2_546
O(3) H(3) 3.246 ? . 2_546
O(3) H(11) 2.821 ? . 3_557
O(3) H(12) 3.382 ? . 3_557
N(1) H(3) 3.378 ? . 2_556
C(6) H(2) 3.385 ? . 2_556
C(8) H(6) 3.005 ? . 2_656
C(9) H(6) 3.093 ? . 2_656
C(9) H(10) 3.010 ? . 4_554
C(9) H(16) 3.037 ? . 2_546
C(10) H(6) 3.400 ? . 2_656
C(10) H(10) 3.056 ? . 4_554
C(10) H(16) 3.223 ? . 2_546
C(11) H(6) 3.591 ? . 2_656
C(12) H(5) 3.014 ? . 2_656
C(12) H(6) 3.502 ? . 2_656
C(12) H(9) 3.413 ? . 3_657
C(12) H(10) 3.528 ? . 3_657
C(12) H(15) 3.547 ? . 1_655
C(13) H(5) 3.207 ? . 2_656
C(13) H(6) 3.207 ? . 2_656
C(14) H(3) 3.551 ? . 2_556
C(14) H(15) 3.484 ? . 3_557
C(15) H(7) 3.069 ? . 3_657
C(15) H(15) 3.254 ? . 3_557
C(16) H(4) 3.342 ? . 4_555
C(16) H(5) 3.600 ? . 4_555
C(16) H(7) 3.140 ? . 3_657
C(16) H(15) 3.063 ? . 3_557
C(16) H(16) 3.574 ? . 3_567
C(17) H(4) 3.525 ? . 4_555
C(17) H(12) 3.557 ? . 3_567
C(17) H(14) 3.427 ? . 3_567
C(17) H(15) 3.074 ? . 3_557
C(17) H(16) 3.514 ? . 3_567
C(18) H(12) 3.102 ? . 3_567
C(18) H(15) 3.276 ? . 3_557
C(19) H(3) 3.347 ? . 2_556
C(19) H(15) 3.452 ? . 3_557
C(22) H(1) 3.472 ? . 2_546
C(23) H(1) 3.527 ? . 2_556
C(23) H(8) 3.466 ? . 2_556
C(23) H(9) 3.340 ? . 2_546
C(24) H(1) 3.273 ? . 2_556
C(24) H(8) 3.571 ? . 4_454
C(24) H(9) 3.276 ? . 2_546
C(25) H(9) 3.571 ? . 2_546
C(27) H(4) 3.304 ? . 2_556
C(27) H(7) 3.390 ? . 1_455
C(27) H(11) 3.477 ? . 3_567
H(1) F(2) 3.553 ? . 2_556
H(1) F(3) 2.459 ? . 4_655
H(1) F(4) 3.208 ? . 2_546
H(1) C(22) 3.472 ? . 2_556
H(1) C(23) 3.527 ? . 2_546
H(1) C(24) 3.273 ? . 2_546
H(1) H(8) 3.364 ? . 3_657
H(2) O(2) 3.068 ? . 2_546
H(2) O(3) 2.757 ? . 2_556
H(2) C(6) 3.385 ? . 2_546
H(2) H(11) 2.841 ? . 4_554
H(3) O(3) 3.246 ? . 2_556
H(3) N(1) 3.378 ? . 2_546
H(3) C(14) 3.551 ? . 2_546
H(3) C(19) 3.347 ? . 2_546
H(3) H(11) 3.117 ? . 4_554
H(3) H(12) 3.020 ? . 4_554
H(3) H(13) 3.281 ? . 2_546
H(4) O(2) 3.160 ? . 2_546
H(4) C(16) 3.342 ? . 4_554
H(4) C(17) 3.525 ? . 4_554
H(4) C(27) 3.304 ? . 2_546
H(4) H(6) 3.496 ? . 2_656
H(4) H(10) 2.607 ? . 4_554
H(4) H(11) 2.997 ? . 4_554
H(4) H(16) 2.390 ? . 2_546
H(5) F(2) 3.167 ? . 1_655
H(5) F(4) 3.060 ? . 3_556
H(5) C(12) 3.014 ? . 2_646
H(5) C(13) 3.207 ? . 2_646
H(5) C(16) 3.600 ? . 4_554
H(5) H(7) 3.025 ? . 2_646
H(5) H(8) 3.306 ? . 2_646
H(5) H(10) 2.698 ? . 4_554
H(5) H(16) 2.789 ? . 2_546
H(6) F(1) 3.050 ? . 1_655
H(6) F(2) 2.969 ? . 1_655
H(6) C(8) 3.005 ? . 2_646
H(6) C(9) 3.093 ? . 2_646
H(6) C(10) 3.400 ? . 2_646
H(6) C(11) 3.591 ? . 2_646
H(6) C(12) 3.502 ? . 2_646
H(6) C(13) 3.207 ? . 2_646
H(6) H(4) 3.496 ? . 2_646
H(6) H(10) 3.493 ? . 3_657
H(7) F(4) 2.921 ? . 4_655
H(7) C(15) 3.069 ? . 3_657
H(7) C(16) 3.140 ? . 3_657
H(7) C(27) 3.390 ? . 1_655
H(7) H(5) 3.025 ? . 2_656
H(7) H(9) 2.835 ? . 3_657
H(7) H(10) 2.975 ? . 3_657
H(7) H(15) 2.666 ? . 1_655
H(7) H(16) 3.258 ? . 1_655
H(8) F(3) 3.217 ? . 2_546
H(8) F(3) 2.882 ? . 4_655
H(8) F(4) 2.691 ? . 4_655
H(8) C(23) 3.466 ? . 2_546
H(8) C(24) 3.571 ? . 4_655
H(8) H(1) 3.364 ? . 3_657
H(8) H(5) 3.306 ? . 2_656
H(8) H(9) 3.591 ? . 3_657
H(9) F(2) 3.577 ? . 4_655
H(9) F(3) 2.951 ? . 4_655
H(9) C(12) 3.413 ? . 3_657
H(9) C(23) 3.340 ? . 2_556
H(9) C(24) 3.276 ? . 2_556
H(9) C(25) 3.571 ? . 2_556
H(9) H(7) 2.835 ? . 3_657
H(9) H(8) 3.591 ? . 3_657
H(10) F(4) 3.384 ? . 2_556
H(10) C(9) 3.010 ? . 4_555
H(10) C(10) 3.056 ? . 4_555
H(10) C(12) 3.528 ? . 3_657
H(10) H(4) 2.607 ? . 4_555
H(10) H(5) 2.698 ? . 4_555
H(10) H(6) 3.493 ? . 3_657
H(10) H(7) 2.975 ? . 3_657
H(10) H(15) 3.490 ? . 3_557
H(10) H(16) 3.151 ? . 3_567
H(11) O(3) 2.821 ? . 3_557
H(11) C(27) 3.477 ? . 3_567
H(11) H(2) 2.841 ? . 4_555
H(11) H(3) 3.117 ? . 4_555
H(11) H(4) 2.997 ? . 4_555
H(11) H(14) 3.076 ? . 3_567
H(11) H(15) 3.472 ? . 3_557
H(11) H(16) 3.064 ? . 3_567
H(12) F(5) 2.713 ? . 4_555
H(12) O(3) 3.382 ? . 3_557
H(12) C(17) 3.557 ? . 3_567
H(12) C(18) 3.102 ? . 3_567
H(12) H(3) 3.020 ? . 4_555
H(12) H(12) 2.912 ? . 3_567
H(13) F(5) 3.538 ? . 2_546
H(13) H(3) 3.281 ? . 2_556
H(14) F(4) 3.555 ? . 4_555
H(14) F(5) 3.009 ? . 4_555
H(14) C(17) 3.427 ? . 3_567
H(14) H(11) 3.076 ? . 3_567
H(15) F(4) 3.160 ? . 4_555
H(15) F(5) 3.584 ? . 4_555
H(15) C(12) 3.547 ? . 1_455
H(15) C(14) 3.484 ? . 3_557
H(15) C(15) 3.254 ? . 3_557
H(15) C(16) 3.063 ? . 3_557
H(15) C(17) 3.074 ? . 3_557
H(15) C(18) 3.276 ? . 3_557
H(15) C(19) 3.452 ? . 3_557
H(15) H(7) 2.666 ? . 1_455
H(15) H(10) 3.490 ? . 3_557
H(15) H(11) 3.472 ? . 3_557
H(16) F(4) 3.318 ? . 4_555
H(16) C(9) 3.037 ? . 2_556
H(16) C(10) 3.223 ? . 2_556
H(16) C(16) 3.574 ? . 3_567
H(16) C(17) 3.514 ? . 3_567
H(16) H(4) 2.390 ? . 2_556
H(16) H(5) 2.789 ? . 2_556
H(16) H(7) 3.258 ? . 1_455
H(16) H(10) 3.151 ? . 3_567
H(16) H(11) 3.064 ? . 3_567

loop_
_geom_torsion_atom_site_label_1
_geom_torsion_atom_site_label_2
_geom_torsion_atom_site_label_3
_geom_torsion_atom_site_label_4
_geom_torsion
_geom_torsion_publ_flag
_geom_torsion_site_symmetry_1
_geom_torsion_site_symmetry_2
_geom_torsion_site_symmetry_3
_geom_torsion_site_symmetry_4
C(1) O(1) C(4) N(1) 179.0(4) ? . . . .
C(1) O(1) C(4) C(3) -0.0(5) ? . . . .
C(4) O(1) C(1) C(2) 0.0(4) ? . . . .
C(4) O(1) C(1) C(8) 178.1(4) ? . . . .
C(6) O(2) C(26) O(3) -6.5(6) ? . . . .
C(6) O(2) C(26) C(27) 173.4(4) ? . . . .
C(26) O(2) C(6) C(5) -69.7(5) ? . . . .
C(26) O(2) C(6) C(7) 118.2(5) ? . . . .
C(4) N(1) C(5) C(6) -179.4(4) ? . . . .
C(5) N(1) C(4) O(1) -4.1(7) ? . . . .
C(5) N(1) C(4) C(3) 174.7(5) ? . . . .
O(1) C(1) C(2) C(3) -0.0(5) ? . . . .
O(1) C(1) C(8) C(9) 0.4(7) ? . . . .
O(1) C(1) C(8) C(13) 179.8(4) ? . . . .
C(2) C(1) C(8) C(9) 177.9(6) ? . . . .
C(2) C(1) C(8) C(13) -2.7(9) ? . . . .
C(8) C(1) C(2) C(3) -177.7(5) ? . . . .
C(1) C(2) C(3) C(4) 0.0(5) ? . . . .
C(1) C(2) C(3) C(14) -179.2(5) ? . . . .
C(2) C(3) C(4) O(1) -0.0(5) ? . . . .
C(2) C(3) C(4) N(1) -178.9(5) ? . . . .
C(2) C(3) C(14) C(15) 11.6(8) ? . . . .
C(2) C(3) C(14) C(19) -166.6(5) ? . . . .
C(4) C(3) C(14) C(15) -167.4(5) ? . . . .
C(4) C(3) C(14) C(19) 14.3(9) ? . . . .
C(14) C(3) C(4) O(1) 179.2(5) ? . . . .
C(14) C(3) C(4) N(1) 0.3(8) ? . . . .
N(1) C(5) C(6) O(2) -2.8(7) ? . . . .
N(1) C(5) C(6) C(7) 169.3(5) ? . . . .
O(2) C(6) C(7) C(20) -5.1(8) ? . . . .
C(5) C(6) C(7) C(20) -176.7(5) ? . . . .
C(6) C(7) C(20) C(21) -37.7(9) ? . . . .
C(6) C(7) C(20) C(25) 144.7(6) ? . . . .
C(1) C(8) C(9) C(10) -179.2(5) ? . . . .
C(1) C(8) C(13) C(12) 179.2(5) ? . . . .
C(9) C(8) C(13) C(12) -1.4(8) ? . . . .
C(13) C(8) C(9) C(10) 1.3(8) ? . . . .
C(8) C(9) C(10) C(11) -0.6(8) ? . . . .
C(9) C(10) C(11) C(12) -0.1(7) ? . . . .
C(10) C(11) C(12) C(13) -0.0(8) ? . . . .
C(11) C(12) C(13) C(8) 0.8(8) ? . . . .
C(3) C(14) C(15) C(16) 179.1(5) ? . . . .
C(3) C(14) C(19) C(18) -179.4(5) ? . . . .
C(15) C(14) C(19) C(18) 2.3(9) ? . . . .
C(19) C(14) C(15) C(16) -2.5(8) ? . . . .
C(14) C(15) C(16) C(17) 1.8(9) ? . . . .
C(15) C(16) C(17) C(18) -0.8(9) ? . . . .
C(16) C(17) C(18) C(19) 0.5(9) ? . . . .
C(17) C(18) C(19) C(14) -1.4(10) ? . . . .
C(7) C(20) C(21) F(1) -3.9(8) ? . . . .
C(7) C(20) C(21) C(22) -178.0(5) ? . . . .
C(7) C(20) C(25) F(5) -1.8(7) ? . . . .
C(7) C(20) C(25) C(24) 179.6(5) ? . . . .
C(21) C(20) C(25) F(5) -179.6(4) ? . . . .
C(21) C(20) C(25) C(24) 1.8(8) ? . . . .
C(25) C(20) C(21) F(1) 173.7(4) ? . . . .
C(25) C(20) C(21) C(22) -0.4(7) ? . . . .
F(1) C(21) C(22) F(2) 4.9(7) ? . . . .
F(1) C(21) C(22) C(23) -176.4(4) ? . . . .
C(20) C(21) C(22) F(2) 178.9(4) ? . . . .
C(20) C(21) C(22) C(23) -2.4(8) ? . . . .
F(2) C(22) C(23) F(3) 1.6(8) ? . . . .
F(2) C(22) C(23) C(24) -177.6(5) ? . . . .
C(21) C(22) C(23) F(3) -177.1(5) ? . . . .
C(21) C(22) C(23) C(24) 3.7(8) ? . . . .
F(3) C(23) C(24) F(4) -0.0(7) ? . . . .
F(3) C(23) C(24) C(25) 178.5(5) ? . . . .
C(22) C(23) C(24) F(4) 179.2(5) ? . . . .
C(22) C(23) C(24) C(25) -2.3(8) ? . . . .
F(4) C(24) C(25) F(5) -0.6(8) ? . . . .
F(4) C(24) C(25) C(20) 178.0(5) ? . . . .
C(23) C(24) C(25) F(5) -179.1(5) ? . . . .
C(23) C(24) C(25) C(20) -0.6(8) ? . . . .

loop_
_cod_related_entry_id
_cod_related_entry_database
_cod_related_entry_code
1 ChemSpider 30653205
